data_1575824
loop_
_publ_author_name
'Shum, Justin'
'Leung, Peter Kam-Keung'
'Huang, Lili'
'Lee, Lawrence Cho-Cheung'
'Yarshova, Maryana'
'Cheng, Lin'
'Pan, Yi'
'Chiang, Michael Wai-Lun'
'Yiu, Ken Shek-Man'
'Lau, Kai-Chung'
'Tang, Ben Zhong'
'Lo, Kenneth Kam-Wing'

_publ_section_title
;
 Unusual "mesoionic" N^S biscyclometallated iridium(iii) polypyridine
 complexes as photosensitisers for photodynamic therapy and type II
 immunogenic cell death inducers.
;
_journal_issue 44
_journal_name_full 'Chemical science'
_journal_page_first 20931
_journal_page_last 20941
_journal_paper_doi 10.1039/d5sc04772b
_journal_volume 16
_journal_year 2025
_chemical_formula_sum 'C42.5 H28 Cl3 Ir N6 S2'
_chemical_formula_weight 985.38
_space_group_crystal_system monoclinic
_space_group_IT_number 14
_space_group_name_Hall '-P 2ybc'
_space_group_name_H-M_alt 'P 1 21/c 1'
_atom_sites_solution_hydrogens geom
_audit_creation_method SHELXL-2016/6
_audit_update_record
;
2023-09-23 deposited with the CCDC.	2025-09-12 downloaded from the CCDC.
;
_cell_angle_alpha 90
_cell_angle_beta 96.713(11)
_cell_angle_gamma 90
_cell_formula_units_Z 4
_cell_length_a 12.307(4)
_cell_length_b 17.002(3)
_cell_length_c 18.109(4)
_cell_measurement_reflns_used 9944
_cell_measurement_temperature 193(2)
_cell_measurement_theta_max 26.20
_cell_measurement_theta_min 2.43
_cell_volume 3763.2(16)
_computing_cell_refinement 'Bruker Saint'
_computing_data_collection 'Bruker Apex3'
_computing_data_reduction 'Bruker Saint'
_computing_structure_refinement 'SHELXL-2016/6 (Sheldrick, 2016)'
_computing_structure_solution 'SHELXT 2014/5 (Sheldrick, 2014)'
_diffrn_ambient_temperature 193(2)
_diffrn_measured_fraction_theta_full 0.999
_diffrn_measured_fraction_theta_max 0.997
_diffrn_measurement_device_type 'Bruker D8 Venture Photon II'
_diffrn_measurement_method 'phi and omega scans'
_diffrn_radiation_type MoK\a
_diffrn_radiation_wavelength 0.71073
_diffrn_reflns_av_R_equivalents 0.0976
_diffrn_reflns_av_unetI/netI 0.0798
_diffrn_reflns_Laue_measured_fraction_full 0.999
_diffrn_reflns_Laue_measured_fraction_max 0.997
_diffrn_reflns_limit_h_max 15
_diffrn_reflns_limit_h_min -15
_diffrn_reflns_limit_k_max 21
_diffrn_reflns_limit_k_min -20
_diffrn_reflns_limit_l_max 22
_diffrn_reflns_limit_l_min -22
_diffrn_reflns_number 33179
_diffrn_reflns_point_group_measured_fraction_full 0.999
_diffrn_reflns_point_group_measured_fraction_max 0.997
_diffrn_reflns_theta_full 25.242
_diffrn_reflns_theta_max 26.412
_diffrn_reflns_theta_min 2.248
_diffrn_source 'micro focus'
_exptl_absorpt_coefficient_mu 3.914
_exptl_absorpt_correction_T_max 0.7454
_exptl_absorpt_correction_T_min 0.4771
_exptl_absorpt_correction_type multi-scan
_exptl_absorpt_process_details
;
 SADABS 2016/2: Krause, L., Herbst-Irmer, R., Sheldrick G.M. & Stalke D.,
 J. Appl. Cryst. 48 (2015) 3-10
;
_exptl_crystal_colour yellow
_exptl_crystal_density_diffrn 1.739
_exptl_crystal_description block
_exptl_crystal_F_000 1940
_exptl_crystal_size_max 0.45
_exptl_crystal_size_mid 0.11
_exptl_crystal_size_min 0.02
_refine_diff_density_max 1.298
_refine_diff_density_min -1.314
_refine_diff_density_rms 0.167
_refine_ls_extinction_method none
_refine_ls_goodness_of_fit_ref 1.023
_refine_ls_hydrogen_treatment constr
_refine_ls_matrix_type full
_refine_ls_number_parameters 505
_refine_ls_number_reflns 7717
_refine_ls_number_restraints 36
_refine_ls_restrained_S_all 1.024
_refine_ls_R_factor_all 0.0745
_refine_ls_R_factor_gt 0.0463
_refine_ls_shift/su_max 0.001
_refine_ls_shift/su_mean 0.000
_refine_ls_structure_factor_coef Fsqd
_refine_ls_weighting_details 'w=1/[\s^2^(Fo^2^)+(0.0445P)^2^+8.9600P] where P=(Fo^2^+2Fc^2^)/3'
_refine_ls_weighting_scheme calc
_refine_ls_wR_factor_gt 0.1030
_refine_ls_wR_factor_ref 0.1187
_reflns_Friedel_coverage 0.000
_reflns_number_gt 5731
_reflns_number_total 7717
_reflns_threshold_expression 'I > 2\s(I)'
_cod_data_source_file d5sc04772b2.cif
_cod_data_source_block 081723a_justin
_cod_depositor_comments 'Adding full bibliography for 1575823--1575825.cif.'
_cod_original_cell_volume 3763.0(16)
_cod_original_sg_symbol_H-M 'P 21/c'
_cod_original_formula_sum 'C42.50 H28 Cl3 Ir N6 S2'
_cod_database_code 1575824
_shelx_shelxl_version_number 2016/6
_shelx_space_group_comment
;
The symmetry employed for this shelxl refinement is uniquely defined
by the following loop, which should always be used as a source of
symmetry information in preference to the above space-group names.
They are only intended as comments.
;

loop_
_space_group_symop_operation_xyz
'x, y, z'
'-x, y+1/2, -z+1/2'
'-x, -y, -z'
'x, -y-1/2, z-1/2'

loop_
_atom_site_label
_atom_site_type_symbol
_atom_site_fract_x
_atom_site_fract_y
_atom_site_fract_z
_atom_site_U_iso_or_equiv
_atom_site_adp_type
_atom_site_occupancy
_atom_site_site_symmetry_order
_atom_site_calc_flag
_atom_site_refinement_flags_posn
_atom_site_refinement_flags_adp
_atom_site_refinement_flags_occupancy
_atom_site_disorder_assembly
_atom_site_disorder_group
Ir1 Ir 0.11287(2) 0.47258(2) 0.76342(2) 0.02413(10) Uani 1 1 d . . . . .
S1 S 0.23010(14) 0.57624(10) 0.82151(10) 0.0307(4) Uani 1 1 d . . . . .
S2 S 0.23082(16) 0.31373(10) 0.63593(10) 0.0347(4) Uani 1 1 d . . . . .
N1 N 0.4237(5) 0.6164(3) 0.7788(3) 0.0367(15) Uani 1 1 d . . . . .
N2 N 0.3398(5) 0.5071(3) 0.7207(3) 0.0256(12) Uani 1 1 d . . . . .
N3 N 0.2548(5) 0.4524(3) 0.7077(3) 0.0256(12) Uani 1 1 d . . . . .
N4 N 0.3957(4) 0.4202(3) 0.6480(3) 0.0252(12) Uani 1 1 d . . . . .
N5 N 0.0441(5) 0.5418(3) 0.6760(3) 0.0283(13) Uani 1 1 d . . . . .
N6 N 0.1660(5) 0.3966(3) 0.8473(3) 0.0312(13) Uani 1 1 d . . . . .
C1 C 0.3397(6) 0.5691(4) 0.7719(4) 0.0301(15) Uani 1 1 d . . . . .
C2 C 0.2906(5) 0.3968(4) 0.6642(4) 0.0260(14) Uani 1 1 d . . . . .
C3 C 0.4244(6) 0.4879(4) 0.6848(4) 0.0255(14) Uani 1 1 d . . . . .
C4 C 0.5181(6) 0.5363(4) 0.6929(4) 0.0307(15) Uani 1 1 d . . . . .
C5 C 0.6124(6) 0.5249(4) 0.6567(4) 0.0355(17) Uani 1 1 d . . . . .
H5 H 0.617622 0.480703 0.625297 0.043 Uiso 1 1 calc R U . . .
C6 C 0.6959(6) 0.5779(4) 0.6672(4) 0.0386(18) Uani 1 1 d . . . . .
H6 H 0.759115 0.570469 0.642445 0.046 Uiso 1 1 calc R U . . .
C7 C 0.6899(6) 0.6429(4) 0.7138(5) 0.044(2) Uani 1 1 d . . . . .
H7 H 0.748875 0.679200 0.720409 0.052 Uiso 1 1 calc R U . . .
C8 C 0.5989(6) 0.6547(4) 0.7502(5) 0.044(2) Uani 1 1 d . . . . .
H8 H 0.596131 0.698809 0.782171 0.053 Uiso 1 1 calc R U . . .
C9 C 0.5105(6) 0.6022(4) 0.7404(4) 0.0348(17) Uani 1 1 d . . . . .
C10 C 0.4590(5) 0.3741(4) 0.6020(4) 0.0268(14) Uani 1 1 d . . . . .
C11 C 0.5174(6) 0.3113(4) 0.6319(4) 0.0318(16) Uani 1 1 d . . . . .
H11 H 0.520301 0.300648 0.683617 0.038 Uiso 1 1 calc R U . . .
C12 C 0.5726(6) 0.2630(4) 0.5872(5) 0.0406(19) Uani 1 1 d . . . . .
H12 H 0.611815 0.218404 0.607685 0.049 Uiso 1 1 calc R U . . .
C13 C 0.5697(6) 0.2804(4) 0.5127(4) 0.0393(18) Uani 1 1 d . . . . .
H13 H 0.607582 0.247501 0.481945 0.047 Uiso 1 1 calc R U . . .
C14 C 0.5133(7) 0.3442(4) 0.4821(4) 0.0409(18) Uani 1 1 d . . . . .
H14 H 0.514441 0.356016 0.430947 0.049 Uiso 1 1 calc R U . . .
C15 C 0.4542(6) 0.3918(4) 0.5257(4) 0.0355(17) Uani 1 1 d . . . . .
H15 H 0.412017 0.434721 0.504599 0.043 Uiso 1 1 calc R U . . .
C16 C 0.0132(6) 0.3924(4) 0.7076(4) 0.0304(16) Uani 1 1 d . . . . .
C17 C -0.0071(7) 0.3140(4) 0.7239(4) 0.0408(19) Uani 1 1 d . . . . .
H17 H 0.028144 0.291124 0.768263 0.049 Uiso 1 1 calc R U . . .
C18 C -0.0787(7) 0.2689(5) 0.6757(5) 0.049(2) Uani 1 1 d . . . . .
H18 H -0.088986 0.215110 0.687384 0.059 Uiso 1 1 calc R U . . .
C19 C -0.1347(7) 0.2993(5) 0.6122(5) 0.045(2) Uani 1 1 d . . . . .
H19 H -0.183094 0.266761 0.580871 0.053 Uiso 1 1 calc R U . . .
C20 C -0.1205(6) 0.3789(4) 0.5933(4) 0.0376(18) Uani 1 1 d . . . . .
C21 C -0.1751(6) 0.4160(6) 0.5298(4) 0.047(2) Uani 1 1 d . . . . .
H21 H -0.226172 0.386459 0.497468 0.056 Uiso 1 1 calc R U . . .
C22 C -0.1570(6) 0.4931(5) 0.5131(4) 0.046(2) Uani 1 1 d . . . . .
H22 H -0.194035 0.516041 0.469399 0.055 Uiso 1 1 calc R U . . .
C23 C -0.0815(6) 0.5391(4) 0.5621(4) 0.0358(17) Uani 1 1 d . . . . .
C24 C -0.0590(7) 0.6191(5) 0.5508(4) 0.043(2) Uani 1 1 d . . . . .
H24 H -0.093387 0.646199 0.508432 0.051 Uiso 1 1 calc R U . . .
C25 C 0.0129(7) 0.6569(5) 0.6016(4) 0.045(2) Uani 1 1 d . . . . .
H25 H 0.029291 0.710817 0.594445 0.054 Uiso 1 1 calc R U . . .
C26 C 0.0623(7) 0.6179(4) 0.6635(4) 0.0396(18) Uani 1 1 d . . . . .
H26 H 0.110989 0.646202 0.698475 0.048 Uiso 1 1 calc R U . . .
C27 C -0.0286(6) 0.5028(4) 0.6257(4) 0.0301(15) Uani 1 1 d . . . . .
C28 C -0.0464(6) 0.4218(4) 0.6426(4) 0.0309(15) Uani 1 1 d . . . . .
C29 C -0.0084(6) 0.4886(4) 0.8271(4) 0.0314(16) Uani 1 1 d . . . . .
C30 C -0.1010(6) 0.5356(4) 0.8189(4) 0.0390(18) Uani 1 1 d . . . . .
H30 H -0.113751 0.569310 0.776999 0.047 Uiso 1 1 calc R U . . .
C31 C -0.1761(7) 0.5344(5) 0.8711(5) 0.049(2) Uani 1 1 d . . . . .
H31 H -0.236873 0.569136 0.864970 0.058 Uiso 1 1 calc R U . . .
C32 C -0.1642(7) 0.4836(5) 0.9318(5) 0.048(2) Uani 1 1 d . . . . .
H32 H -0.217963 0.482477 0.965473 0.058 Uiso 1 1 calc R U . . .
C33 C -0.0727(7) 0.4343(4) 0.9431(4) 0.0393(18) Uani 1 1 d . . . . .
C34 C -0.0512(7) 0.3811(5) 1.0039(4) 0.0428(19) Uani 1 1 d . . . . .
H34 H -0.103159 0.376932 1.038614 0.051 Uiso 1 1 calc R U . . .
C35 C 0.0391(8) 0.3369(4) 1.0141(4) 0.046(2) Uani 1 1 d . . . . .
H35 H 0.050197 0.303137 1.056045 0.055 Uiso 1 1 calc R U . . .
C36 C 0.1196(7) 0.3395(4) 0.9631(4) 0.0401(19) Uani 1 1 d . . . . .
C37 C 0.2180(8) 0.2977(4) 0.9675(4) 0.050(2) Uani 1 1 d . . . . .
H37 H 0.237438 0.263514 1.008384 0.060 Uiso 1 1 calc R U . . .
C38 C 0.2858(8) 0.3054(5) 0.9144(4) 0.048(2) Uani 1 1 d . . . . .
H38 H 0.352527 0.276805 0.918540 0.058 Uiso 1 1 calc R U . . .
C39 C 0.2588(7) 0.3544(4) 0.8543(4) 0.0385(18) Uani 1 1 d . . . . .
H39 H 0.306889 0.358289 0.817042 0.046 Uiso 1 1 calc R U . . .
C40 C 0.0972(6) 0.3906(4) 0.9010(4) 0.0333(16) Uani 1 1 d . . . . .
C41 C 0.0025(6) 0.4377(4) 0.8909(4) 0.0319(16) Uani 1 1 d . . . . .
Cl1 Cl 0.2626(4) 0.7590(2) 0.6539(3) 0.168(2) Uani 1 1 d . . . . .
Cl2 Cl 0.4161(3) 0.8832(2) 0.6731(2) 0.1190(13) Uani 1 1 d . . . . .
C42 C 0.2901(11) 0.8447(7) 0.6993(7) 0.093(4) Uani 1 1 d . . . . .
H42A H 0.296939 0.835909 0.753665 0.112 Uiso 1 1 calc R U . . .
H42B H 0.229977 0.882641 0.685940 0.112 Uiso 1 1 calc R U . . .
Cl3 Cl 0.5176(17) 0.5564(12) 0.9520(12) 0.213(9) Uani 0.5 1 d D U P A -1
Cl4 Cl 0.4460(13) 0.4331(8) 1.0329(11) 0.158(6) Uani 0.5 1 d D U P A -1
C43 C 0.553(2) 0.5040(18) 1.0363(16) 0.156(10) Uani 0.5 1 d D U P A -1
H43A H 0.553363 0.538908 1.080055 0.188 Uiso 0.5 1 calc R U P A -1
H43B H 0.625621 0.478530 1.037220 0.188 Uiso 0.5 1 calc R U P A -1

loop_
_atom_site_aniso_label
_atom_site_aniso_U_11
_atom_site_aniso_U_22
_atom_site_aniso_U_33
_atom_site_aniso_U_23
_atom_site_aniso_U_13
_atom_site_aniso_U_12
Ir1 0.02460(15) 0.02645(14) 0.02175(14) 0.00031(11) 0.00436(10) 0.00063(11)
S1 0.0295(10) 0.0313(9) 0.0325(9) -0.0084(7) 0.0084(7) -0.0001(7)
S2 0.0341(10) 0.0337(9) 0.0365(10) -0.0112(8) 0.0049(8) -0.0032(8)
N1 0.033(4) 0.034(3) 0.043(4) -0.010(3) 0.006(3) -0.005(3)
N2 0.025(3) 0.023(3) 0.029(3) -0.001(2) 0.003(2) 0.000(2)
N3 0.027(3) 0.027(3) 0.023(3) 0.001(2) 0.004(2) 0.001(2)
N4 0.023(3) 0.030(3) 0.022(3) -0.004(2) 0.001(2) 0.004(2)
N5 0.027(3) 0.034(3) 0.025(3) 0.003(2) 0.007(2) 0.013(2)
N6 0.037(4) 0.028(3) 0.029(3) -0.003(2) 0.007(3) 0.000(3)
C1 0.031(4) 0.027(3) 0.033(4) -0.004(3) 0.006(3) 0.001(3)
C2 0.027(4) 0.029(3) 0.023(3) 0.002(3) 0.006(3) 0.005(3)
C3 0.025(4) 0.027(3) 0.025(3) 0.004(3) 0.005(3) 0.003(3)
C4 0.026(4) 0.032(4) 0.035(4) 0.003(3) 0.008(3) 0.000(3)
C5 0.034(4) 0.037(4) 0.035(4) -0.001(3) 0.003(3) 0.006(3)
C6 0.019(4) 0.050(4) 0.049(5) 0.011(4) 0.010(3) 0.001(3)
C7 0.029(4) 0.038(4) 0.064(6) 0.005(4) 0.006(4) -0.008(3)
C8 0.028(4) 0.035(4) 0.069(6) -0.007(4) 0.007(4) -0.001(3)
C9 0.031(4) 0.035(4) 0.040(4) -0.005(3) 0.009(3) 0.001(3)
C10 0.026(4) 0.028(3) 0.027(4) -0.004(3) 0.005(3) 0.000(3)
C11 0.033(4) 0.030(3) 0.033(4) 0.002(3) 0.006(3) -0.002(3)
C12 0.033(4) 0.035(4) 0.056(5) 0.008(4) 0.014(4) 0.011(3)
C13 0.033(4) 0.036(4) 0.052(5) -0.006(4) 0.017(4) 0.005(3)
C14 0.050(5) 0.048(4) 0.027(4) -0.004(3) 0.014(4) 0.004(4)
C15 0.036(4) 0.042(4) 0.029(4) 0.002(3) 0.005(3) 0.010(3)
C16 0.031(4) 0.037(4) 0.025(4) -0.003(3) 0.012(3) -0.005(3)
C17 0.048(5) 0.041(4) 0.036(4) -0.001(3) 0.013(4) -0.012(4)
C18 0.046(5) 0.048(5) 0.056(6) -0.008(4) 0.022(4) -0.017(4)
C19 0.038(5) 0.052(5) 0.045(5) -0.012(4) 0.008(4) -0.019(4)
C20 0.018(4) 0.057(5) 0.039(4) -0.012(4) 0.006(3) -0.005(3)
C21 0.023(4) 0.083(6) 0.033(4) -0.016(4) 0.000(3) -0.008(4)
C22 0.030(4) 0.080(6) 0.026(4) -0.006(4) 0.002(3) 0.009(4)
C23 0.028(4) 0.055(5) 0.025(4) -0.002(3) 0.007(3) 0.016(3)
C24 0.046(5) 0.056(5) 0.028(4) 0.015(4) 0.012(4) 0.022(4)
C25 0.054(5) 0.044(4) 0.038(5) 0.010(4) 0.010(4) 0.013(4)
C26 0.046(5) 0.035(4) 0.038(4) 0.006(3) 0.008(4) 0.007(3)
C27 0.024(4) 0.046(4) 0.020(3) -0.002(3) 0.004(3) 0.007(3)
C28 0.025(4) 0.043(4) 0.027(4) -0.006(3) 0.012(3) -0.004(3)
C29 0.029(4) 0.037(4) 0.028(4) -0.006(3) -0.001(3) 0.002(3)
C30 0.036(4) 0.049(4) 0.032(4) -0.001(3) 0.004(3) 0.005(4)
C31 0.035(5) 0.060(5) 0.052(5) -0.017(4) 0.011(4) -0.006(4)
C32 0.041(5) 0.059(5) 0.049(5) -0.021(4) 0.026(4) -0.019(4)
C33 0.041(5) 0.046(4) 0.032(4) -0.009(3) 0.012(3) -0.016(4)
C34 0.047(5) 0.057(5) 0.026(4) -0.002(4) 0.011(4) -0.015(4)
C35 0.065(6) 0.043(4) 0.030(4) 0.001(3) 0.009(4) -0.022(4)
C36 0.055(5) 0.039(4) 0.026(4) -0.002(3) 0.005(4) -0.012(4)
C37 0.074(7) 0.040(4) 0.033(5) 0.008(4) -0.006(4) 0.005(4)
C38 0.061(6) 0.045(4) 0.036(5) 0.009(4) 0.001(4) 0.014(4)
C39 0.042(5) 0.038(4) 0.035(4) 0.004(3) 0.001(3) 0.005(3)
C40 0.040(4) 0.036(4) 0.025(4) -0.001(3) 0.005(3) -0.007(3)
C41 0.039(4) 0.038(4) 0.020(3) -0.006(3) 0.007(3) -0.010(3)
Cl1 0.179(5) 0.097(3) 0.251(6) -0.014(3) 0.120(4) -0.044(3)
Cl2 0.118(3) 0.144(3) 0.091(3) -0.001(2) -0.001(2) -0.046(3)
C42 0.103(10) 0.090(8) 0.079(8) 0.013(7) -0.023(7) -0.003(7)
Cl3 0.216(18) 0.204(15) 0.202(14) 0.100(11) -0.052(12) 0.012(11)
Cl4 0.115(9) 0.113(7) 0.258(16) -0.001(7) 0.076(11) 0.015(6)
C43 0.15(2) 0.128(17) 0.188(19) 0.086(16) 0.011(17) -0.014(13)

loop_
_atom_type_symbol
_atom_type_description
_atom_type_scat_dispersion_real
_atom_type_scat_dispersion_imag
_atom_type_scat_source
C C 0.0033 0.0016 'International Tables Vol C Tables 4.2.6.8 and 6.1.1.4'
H H 0.0000 0.0000 'International Tables Vol C Tables 4.2.6.8 and 6.1.1.4'
Ir Ir -1.4442 7.9887 'International Tables Vol C Tables 4.2.6.8 and 6.1.1.4'
N N 0.0061 0.0033 'International Tables Vol C Tables 4.2.6.8 and 6.1.1.4'
S S 0.1246 0.1234 'International Tables Vol C Tables 4.2.6.8 and 6.1.1.4'
Cl Cl 0.1484 0.1585 'International Tables Vol C Tables 4.2.6.8 and 6.1.1.4'

loop_
_geom_angle_atom_site_label_1
_geom_angle_atom_site_label_2
_geom_angle_atom_site_label_3
_geom_angle
_geom_angle_site_symmetry_1
_geom_angle_site_symmetry_3
_geom_angle_publ_flag
C29 Ir1 C16 86.0(3) . . ?
C29 Ir1 N6 81.5(3) . . ?
C16 Ir1 N6 93.9(3) . . ?
C29 Ir1 N5 95.6(2) . . ?
C16 Ir1 N5 80.3(3) . . ?
N6 Ir1 N5 173.8(2) . . ?
C29 Ir1 N3 173.0(2) . . ?
C16 Ir1 N3 97.9(2) . . ?
N6 Ir1 N3 92.4(2) . . ?
N5 Ir1 N3 90.8(2) . . ?
C29 Ir1 S1 95.5(2) . . ?
C16 Ir1 S1 175.2(2) . . ?
N6 Ir1 S1 90.82(16) . . ?
N5 Ir1 S1 94.99(17) . . ?
N3 Ir1 S1 81.10(15) . . ?
C1 S1 Ir1 100.7(2) . . ?
C1 N1 C9 120.1(6) . . ?
C3 N2 N3 111.6(5) . . ?
C3 N2 C1 124.6(6) . . ?
N3 N2 C1 123.5(6) . . ?
C2 N3 N2 106.1(5) . . ?
C2 N3 Ir1 137.2(5) . . ?
N2 N3 Ir1 116.6(4) . . ?
C3 N4 C2 109.2(5) . . ?
C3 N4 C10 128.2(6) . . ?
C2 N4 C10 122.5(5) . . ?
C26 N5 C27 117.7(6) . . ?
C26 N5 Ir1 128.2(5) . . ?
C27 N5 Ir1 114.1(4) . . ?
C39 N6 C40 119.0(6) . . ?
C39 N6 Ir1 127.1(5) . . ?
C40 N6 Ir1 113.9(5) . . ?
N1 C1 N2 117.7(6) . . ?
N1 C1 S1 124.9(5) . . ?
N2 C1 S1 117.5(5) . . ?
N3 C2 N4 107.2(5) . . ?
N3 C2 S2 128.5(5) . . ?
N4 C2 S2 124.2(5) . . ?
N2 C3 N4 105.9(6) . . ?
N2 C3 C4 118.9(6) . . ?
N4 C3 C4 135.2(6) . . ?
C3 C4 C5 125.4(7) . . ?
C3 C4 C9 114.3(6) . . ?
C5 C4 C9 120.3(6) . . ?
C6 C5 C4 119.5(7) . . ?
C6 C5 H5 120.2 . . ?
C4 C5 H5 120.2 . . ?
C5 C6 C7 120.9(7) . . ?
C5 C6 H6 119.6 . . ?
C7 C6 H6 119.6 . . ?
C8 C7 C6 120.5(7) . . ?
C8 C7 H7 119.7 . . ?
C6 C7 H7 119.7 . . ?
C7 C8 C9 120.5(7) . . ?
C7 C8 H8 119.7 . . ?
C9 C8 H8 119.7 . . ?
N1 C9 C8 117.8(6) . . ?
N1 C9 C4 124.0(6) . . ?
C8 C9 C4 118.2(7) . . ?
C11 C10 C15 121.1(6) . . ?
C11 C10 N4 119.5(6) . . ?
C15 C10 N4 119.3(6) . . ?
C10 C11 C12 120.3(7) . . ?
C10 C11 H11 119.9 . . ?
C12 C11 H11 119.9 . . ?
C13 C12 C11 119.1(7) . . ?
C13 C12 H12 120.5 . . ?
C11 C12 H12 120.5 . . ?
C14 C13 C12 121.4(7) . . ?
C14 C13 H13 119.3 . . ?
C12 C13 H13 119.3 . . ?
C13 C14 C15 120.3(7) . . ?
C13 C14 H14 119.9 . . ?
C15 C14 H14 119.9 . . ?
C14 C15 C10 117.9(7) . . ?
C14 C15 H15 121.1 . . ?
C10 C15 H15 121.1 . . ?
C17 C16 C28 115.4(7) . . ?
C17 C16 Ir1 130.7(6) . . ?
C28 C16 Ir1 113.9(5) . . ?
C16 C17 C18 120.6(8) . . ?
C16 C17 H17 119.7 . . ?
C18 C17 H17 119.7 . . ?
C19 C18 C17 122.4(7) . . ?
C19 C18 H18 118.8 . . ?
C17 C18 H18 118.8 . . ?
C18 C19 C20 120.0(7) . . ?
C18 C19 H19 120.0 . . ?
C20 C19 H19 120.0 . . ?
C28 C20 C19 115.7(7) . . ?
C28 C20 C21 119.9(7) . . ?
C19 C20 C21 124.4(7) . . ?
C22 C21 C20 122.2(7) . . ?
C22 C21 H21 118.9 . . ?
C20 C21 H21 118.9 . . ?
C21 C22 C23 119.6(7) . . ?
C21 C22 H22 120.2 . . ?
C23 C22 H22 120.2 . . ?
C27 C23 C24 117.8(7) . . ?
C27 C23 C22 118.2(7) . . ?
C24 C23 C22 124.0(7) . . ?
C25 C24 C23 118.7(7) . . ?
C25 C24 H24 120.6 . . ?
C23 C24 H24 120.6 . . ?
C24 C25 C26 120.8(7) . . ?
C24 C25 H25 119.6 . . ?
C26 C25 H25 119.6 . . ?
N5 C26 C25 122.4(8) . . ?
N5 C26 H26 118.8 . . ?
C25 C26 H26 118.8 . . ?
N5 C27 C23 122.5(7) . . ?
N5 C27 C28 115.3(6) . . ?
C23 C27 C28 122.1(7) . . ?
C16 C28 C20 125.8(7) . . ?
C16 C28 C27 116.3(6) . . ?
C20 C28 C27 117.9(7) . . ?
C30 C29 C41 115.5(7) . . ?
C30 C29 Ir1 132.4(6) . . ?
C41 C29 Ir1 112.0(5) . . ?
C29 C30 C31 121.3(8) . . ?
C29 C30 H30 119.3 . . ?
C31 C30 H30 119.3 . . ?
C32 C31 C30 121.8(8) . . ?
C32 C31 H31 119.1 . . ?
C30 C31 H31 119.1 . . ?
C31 C32 C33 119.6(7) . . ?
C31 C32 H32 120.2 . . ?
C33 C32 H32 120.2 . . ?
C41 C33 C32 117.5(7) . . ?
C41 C33 C34 118.1(7) . . ?
C32 C33 C34 124.4(7) . . ?
C35 C34 C33 122.6(8) . . ?
C35 C34 H34 118.7 . . ?
C33 C34 H34 118.7 . . ?
C34 C35 C36 121.4(8) . . ?
C34 C35 H35 119.3 . . ?
C36 C35 H35 119.3 . . ?
C37 C36 C40 116.2(7) . . ?
C37 C36 C35 127.4(8) . . ?
C40 C36 C35 116.3(8) . . ?
C38 C37 C36 120.9(7) . . ?
C38 C37 H37 119.6 . . ?
C36 C37 H37 119.6 . . ?
C37 C38 C39 120.5(8) . . ?
C37 C38 H38 119.7 . . ?
C39 C38 H38 119.7 . . ?
N6 C39 C38 121.3(8) . . ?
N6 C39 H39 119.3 . . ?
C38 C39 H39 119.3 . . ?
N6 C40 C41 116.0(6) . . ?
N6 C40 C36 122.0(7) . . ?
C41 C40 C36 122.1(7) . . ?
C33 C41 C40 119.4(7) . . ?
C33 C41 C29 124.2(7) . . ?
C40 C41 C29 116.4(6) . . ?
Cl1 C42 Cl2 108.4(8) . . ?
Cl1 C42 H42A 110.0 . . ?
Cl2 C42 H42A 110.0 . . ?
Cl1 C42 H42B 110.0 . . ?
Cl2 C42 H42B 110.0 . . ?
H42A C42 H42B 108.4 . . ?
Cl3 C43 Cl4 101.7(8) . . ?
Cl3 C43 H43A 111.4 . . ?
Cl4 C43 H43A 111.4 . . ?
Cl3 C43 H43B 111.4 . . ?
Cl4 C43 H43B 111.4 . . ?
H43A C43 H43B 109.3 . . ?

loop_
_geom_bond_atom_site_label_1
_geom_bond_atom_site_label_2
_geom_bond_distance
_geom_bond_site_symmetry_2
_geom_bond_publ_flag
Ir1 C29 2.008(7) . ?
Ir1 C16 2.023(7) . ?
Ir1 N6 2.042(6) . ?
Ir1 N5 2.072(5) . ?
Ir1 N3 2.144(6) . ?
Ir1 S1 2.4371(17) . ?
S1 C1 1.710(7) . ?
S2 C2 1.647(7) . ?
N1 C1 1.304(9) . ?
N1 C9 1.362(9) . ?
N2 C3 1.332(8) . ?
N2 N3 1.400(8) . ?
N2 C1 1.405(8) . ?
N3 C2 1.338(8) . ?
N4 C3 1.356(8) . ?
N4 C2 1.415(8) . ?
N4 C10 1.438(8) . ?
N5 C26 1.337(9) . ?
N5 C27 1.372(9) . ?
N6 C39 1.342(9) . ?
N6 C40 1.365(9) . ?
C3 C4 1.410(9) . ?
C4 C5 1.411(10) . ?
C4 C9 1.422(9) . ?
C5 C6 1.362(10) . ?
C5 H5 0.9500 . ?
C6 C7 1.399(11) . ?
C6 H6 0.9500 . ?
C7 C8 1.378(11) . ?
C7 H7 0.9500 . ?
C8 C9 1.403(10) . ?
C8 H8 0.9500 . ?
C10 C11 1.364(9) . ?
C10 C15 1.409(9) . ?
C11 C12 1.385(10) . ?
C11 H11 0.9500 . ?
C12 C13 1.378(11) . ?
C12 H12 0.9500 . ?
C13 C14 1.369(10) . ?
C13 H13 0.9500 . ?
C14 C15 1.392(10) . ?
C14 H14 0.9500 . ?
C15 H15 0.9500 . ?
C16 C17 1.394(10) . ?
C16 C28 1.404(10) . ?
C17 C18 1.395(11) . ?
C17 H17 0.9500 . ?
C18 C19 1.372(11) . ?
C18 H18 0.9500 . ?
C19 C20 1.411(11) . ?
C19 H19 0.9500 . ?
C20 C28 1.405(10) . ?
C20 C21 1.412(11) . ?
C21 C22 1.369(12) . ?
C21 H21 0.9500 . ?
C22 C23 1.439(11) . ?
C22 H22 0.9500 . ?
C23 C27 1.398(10) . ?
C23 C24 1.409(10) . ?
C24 C25 1.362(11) . ?
C24 H24 0.9500 . ?
C25 C26 1.380(10) . ?
C25 H25 0.9500 . ?
C26 H26 0.9500 . ?
C27 C28 1.432(10) . ?
C29 C30 1.386(10) . ?
C29 C41 1.436(10) . ?
C30 C31 1.396(11) . ?
C30 H30 0.9500 . ?
C31 C32 1.392(12) . ?
C31 H31 0.9500 . ?
C32 C33 1.400(12) . ?
C32 H32 0.9500 . ?
C33 C41 1.399(10) . ?
C33 C34 1.426(11) . ?
C34 C35 1.337(12) . ?
C34 H34 0.9500 . ?
C35 C36 1.432(11) . ?
C35 H35 0.9500 . ?
C36 C37 1.397(12) . ?
C36 C40 1.423(10) . ?
C37 C38 1.350(12) . ?
C37 H37 0.9500 . ?
C38 C39 1.381(10) . ?
C38 H38 0.9500 . ?
C39 H39 0.9500 . ?
C40 C41 1.409(10) . ?
Cl1 C42 1.688(12) . ?
Cl2 C42 1.797(13) . ?
C42 H42A 0.9900 . ?
C42 H42B 0.9900 . ?
Cl3 C43 1.777(10) . ?
Cl4 C43 1.783(10) . ?
C43 H43A 0.9900 . ?
C43 H43B 0.9900 . ?
